data_2000517
loop_
_publ_author_name
'Herceg, M.'
'Matkovi\'c-\<Calogovi\'c, D.'

_publ_section_title
;
 Tetrabromo(1,4,7,10,13,16-hexathiacyclooctadecane)dimercury(II)
;
_journal_issue 10
_journal_name_full 'Acta Crystallographica Section C'
_journal_page_first 1779
_journal_page_last 1782
_journal_paper_doi 10.1107/S0108270192002671
_journal_volume 48
_journal_year 1992
_chemical_formula_sum 'C12 H24 Br4 Hg2 S6'
_chemical_formula_weight 1081.48
_space_group_crystal_system monoclinic
_space_group_IT_number 14
_space_group_name_Hall '-P 2yn'
_space_group_name_H-M_alt 'P 1 21/n 1'
_cell_angle_alpha 90
_cell_angle_beta 100.420(10)
_cell_angle_gamma 90
_cell_formula_units_Z 2
_cell_length_a 11.756(3)
_cell_length_b 12.683(2)
_cell_length_c 8.448(2)
_cell_volume 1238.8(5)
_diffrn_radiation_type Mo
_diffrn_radiation_wavelength 0.71073
_exptl_absorpt_coefficient_mu 19.26
_exptl_crystal_density_diffrn 2.899
_exptl_crystal_F_000 984
_cod_data_source_file ab0268.cif
_cod_data_source_block ab0268a
_cod_depositor_comments
;
 Marking attached hydrogen atoms.

 Antanas Vaitkus,
 2018-02-09
;
_cod_original_sg_symbol_H-M 'P 21/n'
_cod_database_code 2000517

loop_
_space_group_symop_id
_space_group_symop_operation_xyz
1 x,y,z
2 -x+1/2,y+1/2,-z+1/2
3 -x,-y,-z
4 x+1/2,-y+1/2,z+1/2

loop_
_atom_site_label
_atom_site_fract_x
_atom_site_fract_y
_atom_site_fract_z
_atom_site_U_iso_or_equiv
_atom_site_attached_hydrogens
Hg .33640(10) .51440(10) .34470(10) .0436(3) 0
Br1 .1747(2) .4902(2) .5042(3) .0432(8) 0
Br2 .5109(2) .6229(2) .3368(3) .0352(6) 0
S1 .4263(4) .6769(4) -.2496(6) .038(2) 0
C2 .3603(15) .5999(16) -.114(2) .031(7) 2
C3 .2500(17) .6524(16) -.080(2) .039(8) 2
S4 .1790(4) .5813(4) .0630(6) .028(2) 0
C5 .1417(17) .4561(14) -.041(2) .032(7) 2
C6 .1388(16) .3665(16) .078(3) .038(7) 2
S7 .2828(4) .3291(4) .1982(6) .031(2) 0
C8 .3624(16) .2962(18) .038(3) .041(7) 2
C9 .4777(16) .2411(15) .112(3) .040(8) 2

loop_
_geom_angle_atom_site_label_1
_geom_angle_atom_site_label_2
_geom_angle_atom_site_label_3
_geom_angle
Br1 Hg Br2 141.55(9)
Br1 Hg S4 92.50(10)
Br1 Hg S7 90.20(10)
Br2 Hg S4 103.10(10)
Br2 Hg S7 126.90(10)
S1 C2 C3 111.3(13)
C2 C3 S4 114.4(13)
C3 S4 C5 102.1(9)
S4 C5 C6 111.3(13)
C5 C6 S7 114.9(14)
C6 S7 C8 101.0(10)
S7 C8 C9 109.3(17)

loop_
_geom_bond_atom_site_label_1
_geom_bond_atom_site_label_2
_geom_bond_distance
Hg Br1 2.540(3)
Hg Br2 2.481(3)
Hg S4 2.866(5)
Hg S7 2.678(5)
S1 C2 1.53(3)
C2 C3 1.83(2)
C3 S4 1.83(2)
S4 C5 1.52(3)
C5 C6 1.87(2)
C6 S7 1.83(2)
S7 C8 1.55(3)
C8 C9 1.80(2)
